data_4338191
loop_
_publ_author_name
'Esteves, Catarina V.'
'Madureira, Joana'
'Lima, Lu\'is M P'
'Mateus, Pedro'
'Bento, Isabel'
'Delgado, Rita'

_publ_section_title
;
 Copper(II) and Gallium(III) Complexes of trans-Bis(2-hydroxybenzyl)
 Cyclen Derivatives: Absence of a Cross-Bridge Proves Surprisingly More
 Favorable.
;
_journal_issue 9
_journal_name_full 'Inorganic chemistry'
_journal_page_first 4371
_journal_page_last 4386
_journal_paper_doi 10.1021/ic403156h
_journal_volume 53
_journal_year 2014
_chemical_formula_sum 'C22 H34 Ga N5 O7'
_chemical_formula_weight 550.26
_chemical_name_systematic
; 
 ? 
;
_space_group_IT_number 14
_symmetry_cell_setting monoclinic
_symmetry_space_group_name_Hall '-P 2ybc'
_symmetry_space_group_name_H-M 'P 1 21/c 1'
_atom_sites_solution_hydrogens geom
_atom_sites_solution_primary direct
_atom_sites_solution_secondary difmap
_audit_creation_method SHELXL-97
_cell_angle_alpha 90.00
_cell_angle_beta 92.5540(10)
_cell_angle_gamma 90.00
_cell_formula_units_Z 4
_cell_length_a 10.0897(3)
_cell_length_b 13.0832(4)
_cell_length_c 17.9815(7)
_cell_measurement_reflns_used 0
_cell_measurement_temperature 150(2)
_cell_measurement_theta_max 0
_cell_measurement_theta_min 0
_cell_volume 2371.30(14)
_computing_structure_refinement 'SHELXL-97 (Sheldrick, 1997)'
_computing_structure_solution 'SHELXS-97 (Sheldrick, 1990)'
_diffrn_ambient_temperature 150(2)
_diffrn_measured_fraction_theta_full 0.999
_diffrn_measured_fraction_theta_max 0.999
_diffrn_measurement_device_type 'Bruker AXS-KAPPA APEX II diffractometer'
_diffrn_measurement_method 'profile data from \q/2\q scans'
_diffrn_radiation_monochromator graphite
_diffrn_radiation_source 'fine-focus sealed tube'
_diffrn_radiation_type MoK\a
_diffrn_radiation_wavelength 0.71073
_diffrn_reflns_av_R_equivalents 0.0465
_diffrn_reflns_av_sigmaI/netI 0.0492
_diffrn_reflns_limit_h_max 14
_diffrn_reflns_limit_h_min -14
_diffrn_reflns_limit_k_max 18
_diffrn_reflns_limit_k_min -8
_diffrn_reflns_limit_l_max 25
_diffrn_reflns_limit_l_min -25
_diffrn_reflns_number 23626
_diffrn_reflns_theta_full 30.51
_diffrn_reflns_theta_max 30.51
_diffrn_reflns_theta_min 2.02
_diffrn_standards_decay_% 0
_diffrn_standards_interval_count 0
_diffrn_standards_interval_time 0
_diffrn_standards_number 0
_exptl_absorpt_coefficient_mu 1.214
_exptl_absorpt_correction_T_max 0
_exptl_absorpt_correction_T_min 0
_exptl_absorpt_correction_type multi-scan
_exptl_crystal_colour colourless
_exptl_crystal_density_diffrn 1.541
_exptl_crystal_density_method 'not measured'
_exptl_crystal_description prism
_exptl_crystal_F_000 1152
_exptl_crystal_size_max 0.85
_exptl_crystal_size_mid 0.4
_exptl_crystal_size_min 0.2
_refine_diff_density_max 1.370
_refine_diff_density_min -0.726
_refine_diff_density_rms 0.087
_refine_ls_extinction_method none
_refine_ls_goodness_of_fit_ref 1.070
_refine_ls_hydrogen_treatment mixed
_refine_ls_matrix_type full
_refine_ls_number_parameters 340
_refine_ls_number_reflns 7235
_refine_ls_number_restraints 1
_refine_ls_restrained_S_all 1.070
_refine_ls_R_factor_all 0.0601
_refine_ls_R_factor_gt 0.0420
_refine_ls_shift/su_max 0.001
_refine_ls_shift/su_mean 0.000
_refine_ls_structure_factor_coef Fsqd
_refine_ls_weighting_details 'calc w=1/[\s^2^(Fo^2^)+(0.0652P)^2^+0.4658P] where P=(Fo^2^+2Fc^2^)/3'
_refine_ls_weighting_scheme calc
_refine_ls_wR_factor_gt 0.1126
_refine_ls_wR_factor_ref 0.1197
_reflns_number_gt 5612
_reflns_number_total 7235
_reflns_threshold_expression >2sigma(I)
_cod_data_source_file ic403156h_si_002.cif
_cod_data_source_block gado2ph
_cod_depositor_comments 'Adding full bibliography for 4338190--4338192.cif.'
_cod_database_code 4338191

loop_
_symmetry_equiv_pos_as_xyz
'x, y, z'
'-x, y+1/2, -z+1/2'
'-x, -y, -z'
'x, -y-1/2, z-1/2'

loop_
_atom_site_label
_atom_site_type_symbol
_atom_site_fract_x
_atom_site_fract_y
_atom_site_fract_z
_atom_site_U_iso_or_equiv
_atom_site_adp_type
_atom_site_occupancy
_atom_site_symmetry_multiplicity
_atom_site_calc_flag
_atom_site_refinement_flags
Ga1 Ga 0.56527(2) 0.224916(15) 0.160158(11) 0.01750(7) Uani 1 1 d .
O13 O -0.0091(3) -0.3424(2) 0.00620(16) 0.0875(9) Uani 1 1 d .
O1S O 0.3811(2) 0.21584(19) 0.35811(12) 0.0504(5) Uani 1 1 d .
O12 O -0.1424(3) -0.3490(2) 0.09274(18) 0.0853(9) Uani 1 1 d .
O2S O 0.2029(3) 0.5417(2) -0.04043(17) 0.0653(7) Uani 1 1 d .
N4 N 0.49843(17) 0.37592(13) 0.16498(10) 0.0225(3) Uani 1 1 d D
N1 N 0.48012(19) 0.22787(14) 0.05179(10) 0.0262(4) Uani 1 1 d .
N10 N 0.73638(18) 0.26039(15) 0.10137(10) 0.0248(4) Uani 1 1 d D
N7 N 0.69135(16) 0.27002(12) 0.25063(10) 0.0213(3) Uani 1 1 d .
C3 C 0.4661(2) 0.40986(17) 0.08812(13) 0.0297(5) Uani 1 1 d .
H3B H 0.5465 0.4275 0.0634 0.036 Uiso 1 1 calc R
H3A H 0.4092 0.4696 0.0883 0.036 Uiso 1 1 calc R
C2 C 0.3953(2) 0.32161(18) 0.04780(12) 0.0301(5) Uani 1 1 d .
H2A H 0.3117 0.3080 0.0706 0.036 Uiso 1 1 calc R
H2B H 0.3763 0.3399 -0.0039 0.036 Uiso 1 1 calc R
C13 C 0.4023(2) 0.13198(19) 0.03932(13) 0.0322(5) Uani 1 1 d .
H13B H 0.4637 0.0749 0.0413 0.039 Uiso 1 1 calc R
H13A H 0.3620 0.1341 -0.0106 0.039 Uiso 1 1 calc R
C14 C 0.2948(2) 0.11075(16) 0.09278(13) 0.0281(4) Uani 1 1 d .
C15 C 0.1858(3) 0.05303(19) 0.06488(16) 0.0405(6) Uani 1 1 d .
H15 H 0.1814 0.0360 0.0146 0.049 Uiso 1 1 calc R
C16 C 0.0859(3) 0.0209(2) 0.10854(19) 0.0450(7) Uani 1 1 d .
H16 H 0.0171 -0.0192 0.0886 0.054 Uiso 1 1 calc R
C17 C 0.0893(2) 0.04893(18) 0.18228(17) 0.0366(6) Uani 1 1 d .
H17 H 0.0217 0.0282 0.2124 0.044 Uiso 1 1 calc R
C18 C 0.1929(2) 0.10789(15) 0.21206(14) 0.0265(4) Uani 1 1 d .
H18 H 0.1924 0.1278 0.2617 0.032 Uiso 1 1 calc R
C19 C 0.29858(19) 0.13805(15) 0.16874(12) 0.0226(4) Uani 1 1 d .
O20 O 0.39710(14) 0.19325(11) 0.20198(8) 0.0221(3) Uani 1 1 d .
C12 C 0.5870(3) 0.2338(2) -0.00374(13) 0.0338(5) Uani 1 1 d .
H12B H 0.5936 0.3033 -0.0220 0.041 Uiso 1 1 calc R
H12A H 0.5643 0.1897 -0.0458 0.041 Uiso 1 1 calc R
C11 C 0.7197(2) 0.2010(2) 0.03195(13) 0.0324(5) Uani 1 1 d .
H11A H 0.7197 0.1284 0.0426 0.039 Uiso 1 1 calc R
H11B H 0.7911 0.2157 -0.0009 0.039 Uiso 1 1 calc R
C9 C 0.8502(2) 0.23302(16) 0.15079(13) 0.0270(4) Uani 1 1 d .
H9B H 0.9319 0.2563 0.1299 0.032 Uiso 1 1 calc R
H9A H 0.8550 0.1594 0.1570 0.032 Uiso 1 1 calc R
C8 C 0.8310(2) 0.28458(17) 0.22566(13) 0.0275(4) Uani 1 1 d .
H8A H 0.8932 0.2560 0.2627 0.033 Uiso 1 1 calc R
H8B H 0.8495 0.3571 0.2215 0.033 Uiso 1 1 calc R
C21 C 0.6877(2) 0.18988(18) 0.31006(11) 0.0254(4) Uani 1 1 d .
H21B H 0.5973 0.1833 0.3257 0.031 Uiso 1 1 calc R
H21A H 0.7421 0.2125 0.3528 0.031 Uiso 1 1 calc R
C22 C 0.7356(2) 0.08675(16) 0.28633(12) 0.0246(4) Uani 1 1 d .
C27 C 0.69594(19) 0.04062(15) 0.21794(12) 0.0230(4) Uani 1 1 d .
C26 C 0.7408(2) -0.05883(16) 0.20307(15) 0.0311(5) Uani 1 1 d .
H26 H 0.7172 -0.0894 0.1577 0.037 Uiso 1 1 calc R
C25 C 0.8195(2) -0.11202(18) 0.25492(17) 0.0379(6) Uani 1 1 d .
H25 H 0.8475 -0.1779 0.2443 0.046 Uiso 1 1 calc R
C24 C 0.8570(2) -0.0673(2) 0.32292(17) 0.0419(6) Uani 1 1 d .
H24 H 0.9082 -0.1033 0.3583 0.050 Uiso 1 1 calc R
C23 C 0.8168(2) 0.0312(2) 0.33676(14) 0.0340(5) Uani 1 1 d .
H23 H 0.8447 0.0620 0.3814 0.041 Uiso 1 1 calc R
O28 O 0.61839(15) 0.08634(11) 0.16542(8) 0.0257(3) Uani 1 1 d .
C6 C 0.6365(2) 0.36870(16) 0.27754(12) 0.0254(4) Uani 1 1 d .
H6A H 0.7032 0.4036 0.3086 0.030 Uiso 1 1 calc R
H6B H 0.5605 0.3553 0.3073 0.030 Uiso 1 1 calc R
C5 C 0.5946(2) 0.43640(15) 0.21152(14) 0.0276(4) Uani 1 1 d .
H5B H 0.5537 0.4987 0.2285 0.033 Uiso 1 1 calc R
H5A H 0.6709 0.4544 0.1833 0.033 Uiso 1 1 calc R
O11 O 0.0019(6) -0.2310(3) 0.0907(2) 0.1286(17) Uani 1 1 d .
N11 N -0.0523(2) -0.3022(2) 0.06277(15) 0.0464(6) Uani 1 1 d .
H1BS H 0.392(4) 0.209(3) 0.307(3) 0.079(13) Uiso 1 1 d .
H1AS H 0.284(5) 0.204(4) 0.369(3) 0.102(16) Uiso 1 1 d .
H2AS H 0.141(4) 0.566(3) -0.027(2) 0.052(11) Uiso 1 1 d .
H2BS H 0.164(4) 0.475(4) -0.053(2) 0.085(14) Uiso 1 1 d .
H4 H 0.416(2) 0.3743(17) 0.1854(13) 0.016(5) Uiso 1 1 d D
H10 H 0.749(3) 0.323(2) 0.0872(15) 0.029(7) Uiso 1 1 d D

loop_
_atom_site_aniso_label
_atom_site_aniso_U_11
_atom_site_aniso_U_22
_atom_site_aniso_U_33
_atom_site_aniso_U_23
_atom_site_aniso_U_13
_atom_site_aniso_U_12
Ga1 0.01763(11) 0.01926(12) 0.01575(11) -0.00005(8) 0.00249(7) 0.00070(7)
O13 0.108(2) 0.094(2) 0.0647(18) 0.0018(15) 0.0392(17) 0.0204(18)
O1S 0.0332(10) 0.0882(17) 0.0299(10) 0.0017(10) 0.0006(8) -0.0056(10)
O12 0.0665(17) 0.094(2) 0.098(2) 0.0036(17) 0.0412(16) -0.0032(15)
O2S 0.0599(16) 0.0572(15) 0.0805(19) 0.0179(13) 0.0222(14) -0.0127(13)
N4 0.0217(8) 0.0221(8) 0.0241(8) 0.0009(6) 0.0053(7) 0.0008(6)
N1 0.0282(9) 0.0330(10) 0.0176(8) -0.0014(7) 0.0025(7) 0.0057(7)
N10 0.0241(9) 0.0269(9) 0.0240(9) 0.0034(7) 0.0078(7) 0.0033(7)
N7 0.0164(7) 0.0247(8) 0.0229(8) -0.0024(7) 0.0028(6) -0.0023(6)
C3 0.0316(11) 0.0277(10) 0.0302(11) 0.0072(9) 0.0064(9) 0.0074(9)
C2 0.0299(11) 0.0364(12) 0.0239(10) 0.0044(9) 0.0000(8) 0.0113(9)
C13 0.0349(12) 0.0377(12) 0.0235(11) -0.0120(9) -0.0026(9) 0.0020(9)
C14 0.0273(10) 0.0261(10) 0.0303(11) -0.0065(8) -0.0057(9) 0.0022(8)
C15 0.0335(12) 0.0380(13) 0.0484(15) -0.0166(11) -0.0162(11) 0.0024(10)
C16 0.0256(12) 0.0342(12) 0.073(2) -0.0104(13) -0.0155(12) -0.0051(10)
C17 0.0177(10) 0.0269(11) 0.0650(18) 0.0056(11) -0.0019(10) -0.0021(8)
C18 0.0201(9) 0.0209(9) 0.0385(12) 0.0034(8) 0.0019(8) 0.0011(7)
C19 0.0192(9) 0.0194(9) 0.0289(10) -0.0017(7) -0.0021(7) 0.0011(7)
O20 0.0201(7) 0.0270(7) 0.0195(7) -0.0031(6) 0.0021(5) -0.0064(5)
C12 0.0391(13) 0.0459(14) 0.0170(9) 0.0007(9) 0.0085(9) 0.0075(10)
C11 0.0340(12) 0.0406(12) 0.0235(11) -0.0015(9) 0.0109(9) 0.0078(10)
C9 0.0193(9) 0.0292(10) 0.0331(11) 0.0020(9) 0.0090(8) 0.0024(8)
C8 0.0157(8) 0.0346(11) 0.0324(11) -0.0010(9) 0.0047(8) -0.0042(8)
C21 0.0234(10) 0.0357(11) 0.0171(9) 0.0018(8) 0.0012(7) 0.0005(8)
C22 0.0193(9) 0.0299(10) 0.0250(10) 0.0078(8) 0.0033(8) -0.0014(8)
C27 0.0190(9) 0.0216(9) 0.0286(10) 0.0052(8) 0.0039(7) -0.0003(7)
C26 0.0251(10) 0.0225(10) 0.0464(14) 0.0029(9) 0.0073(10) -0.0002(8)
C25 0.0274(11) 0.0253(11) 0.0617(17) 0.0149(11) 0.0069(11) 0.0028(9)
C24 0.0280(12) 0.0440(14) 0.0535(17) 0.0262(13) 0.0005(11) 0.0070(10)
C23 0.0256(11) 0.0448(13) 0.0315(12) 0.0131(10) -0.0003(9) 0.0036(9)
O28 0.0283(7) 0.0220(7) 0.0265(8) -0.0010(6) -0.0031(6) 0.0042(6)
C6 0.0237(9) 0.0247(9) 0.0280(10) -0.0094(8) 0.0038(8) -0.0042(8)
C5 0.0249(10) 0.0204(9) 0.0377(12) -0.0044(8) 0.0047(9) -0.0028(8)
O11 0.198(5) 0.089(3) 0.098(3) -0.018(2) -0.001(3) -0.058(3)
N11 0.0373(12) 0.0555(14) 0.0470(14) 0.0032(11) 0.0080(10) -0.0012(11)

loop_
_atom_type_symbol
_atom_type_description
_atom_type_scat_dispersion_real
_atom_type_scat_dispersion_imag
_atom_type_scat_source
C C 0.0033 0.0016 'International Tables Vol C Tables 4.2.6.8 and 6.1.1.4'
H H 0.0000 0.0000 'International Tables Vol C Tables 4.2.6.8 and 6.1.1.4'
N N 0.0061 0.0033 'International Tables Vol C Tables 4.2.6.8 and 6.1.1.4'
O O 0.0106 0.0060 'International Tables Vol C Tables 4.2.6.8 and 6.1.1.4'
Ga Ga 0.2307 1.6083 'International Tables Vol C Tables 4.2.6.8 and 6.1.1.4'

loop_
_geom_angle_atom_site_label_1
_geom_angle_atom_site_label_2
_geom_angle_atom_site_label_3
_geom_angle
O28 Ga1 O20 91.54(7)
O28 Ga1 N4 174.15(7)
O20 Ga1 N4 84.03(6)
O28 Ga1 N1 99.66(7)
O20 Ga1 N1 92.02(7)
N4 Ga1 N1 84.35(7)
O28 Ga1 N7 94.01(6)
O20 Ga1 N7 105.69(6)
N4 Ga1 N7 83.56(7)
N1 Ga1 N7 157.33(7)
O28 Ga1 N10 89.97(7)
O20 Ga1 N10 172.87(7)
N4 Ga1 N10 94.90(7)
N1 Ga1 N10 80.86(7)
N7 Ga1 N10 81.15(7)
H1BS O1S H1AS 110(4)
H2AS O2S H2BS 97(4)
C3 N4 C5 118.72(17)
C3 N4 Ga1 107.69(13)
C5 N4 Ga1 108.88(13)
C3 N4 H4 102.4(14)
C5 N4 H4 111.4(14)
Ga1 N4 H4 107.0(14)
C13 N1 C2 112.72(19)
C13 N1 C12 109.37(17)
C2 N1 C12 110.61(17)
C13 N1 Ga1 108.39(14)
C2 N1 Ga1 105.66(13)
C12 N1 Ga1 110.00(14)
C9 N10 C11 116.23(18)
C9 N10 Ga1 106.17(13)
C11 N10 Ga1 104.06(14)
C9 N10 H10 106.9(17)
C11 N10 H10 105.1(18)
Ga1 N10 H10 118.9(18)
C6 N7 C21 110.65(16)
C6 N7 C8 110.58(15)
C21 N7 C8 110.67(16)
C6 N7 Ga1 105.83(12)
C21 N7 Ga1 108.78(12)
C8 N7 Ga1 110.21(13)
N4 C3 C2 107.29(17)
N4 C3 H3B 110.3
C2 C3 H3B 110.3
N4 C3 H3A 110.3
C2 C3 H3A 110.3
H3B C3 H3A 108.5
N1 C2 C3 110.05(18)
N1 C2 H2A 109.6
C3 C2 H2A 109.6
N1 C2 H2B 109.6
C3 C2 H2B 109.6
H2A C2 H2B 108.2
N1 C13 C14 116.63(18)
N1 C13 H13B 108.1
C14 C13 H13B 108.1
N1 C13 H13A 108.1
C14 C13 H13A 108.1
H13B C13 H13A 107.3
C15 C14 C19 117.9(2)
C15 C14 C13 116.4(2)
C19 C14 C13 125.57(19)
C16 C15 C14 122.9(3)
C16 C15 H15 118.6
C14 C15 H15 118.6
C15 C16 C17 118.9(2)
C15 C16 H16 120.5
C17 C16 H16 120.5
C16 C17 C18 120.4(2)
C16 C17 H17 119.8
C18 C17 H17 119.8
C17 C18 C19 121.3(2)
C17 C18 H18 119.3
C19 C18 H18 119.3
O20 C19 C18 117.90(19)
O20 C19 C14 123.58(19)
C18 C19 C14 118.51(19)
C19 O20 Ga1 125.88(13)
N1 C12 C11 110.46(18)
N1 C12 H12B 109.6
C11 C12 H12B 109.6
N1 C12 H12A 109.6
C11 C12 H12A 109.6
H12B C12 H12A 108.1
N10 C11 C12 105.91(18)
N10 C11 H11A 110.6
C12 C11 H11A 110.6
N10 C11 H11B 110.6
C12 C11 H11B 110.6
H11A C11 H11B 108.7
N10 C9 C8 107.46(17)
N10 C9 H9B 110.2
C8 C9 H9B 110.2
N10 C9 H9A 110.2
C8 C9 H9A 110.2
H9B C9 H9A 108.5
N7 C8 C9 111.33(17)
N7 C8 H8A 109.4
C9 C8 H8A 109.4
N7 C8 H8B 109.4
C9 C8 H8B 109.4
H8A C8 H8B 108.0
N7 C21 C22 114.06(17)
N7 C21 H21B 108.7
C22 C21 H21B 108.7
N7 C21 H21A 108.7
C22 C21 H21A 108.7
H21B C21 H21A 107.6
C23 C22 C27 118.6(2)
C23 C22 C21 118.0(2)
C27 C22 C21 123.32(18)
O28 C27 C26 117.5(2)
O28 C27 C22 123.85(19)
C26 C27 C22 118.7(2)
C25 C26 C27 121.1(2)
C25 C26 H26 119.5
C27 C26 H26 119.5
C26 C25 C24 120.3(2)
C26 C25 H25 119.8
C24 C25 H25 119.8
C23 C24 C25 118.8(2)
C23 C24 H24 120.6
C25 C24 H24 120.6
C24 C23 C22 122.5(2)
C24 C23 H23 118.7
C22 C23 H23 118.7
C27 O28 Ga1 128.19(13)
N7 C6 C5 110.08(17)
N7 C6 H6A 109.6
C5 C6 H6A 109.6
N7 C6 H6B 109.6
C5 C6 H6B 109.6
H6A C6 H6B 108.2
N4 C5 C6 106.33(16)
N4 C5 H5B 110.5
C6 C5 H5B 110.5
N4 C5 H5A 110.5
C6 C5 H5A 110.5
H5B C5 H5A 108.7
O11 N11 O12 122.6(3)
O11 N11 O13 120.7(4)
O12 N11 O13 116.0(3)

loop_
_geom_bond_atom_site_label_1
_geom_bond_atom_site_label_2
_geom_bond_distance
Ga1 O28 1.8917(14)
Ga1 O20 1.9314(14)
Ga1 N4 2.0906(17)
Ga1 N1 2.0947(19)
Ga1 N7 2.1045(17)
Ga1 N10 2.1156(18)
O13 N11 1.241(4)
O1S H1BS 0.94(5)
O1S H1AS 1.02(5)
O12 N11 1.240(3)
O2S H2AS 0.76(4)
O2S H2BS 0.98(5)
N4 C3 1.474(3)
N4 C5 1.482(3)
N4 H4 0.92(2)
N1 C13 1.491(3)
N1 C2 1.496(3)
N1 C12 1.504(3)
N10 C9 1.465(3)
N10 C11 1.473(3)
N10 H10 0.87(3)
N7 C6 1.494(3)
N7 C21 1.499(3)
N7 C8 1.510(3)
C3 C2 1.524(3)
C3 H3B 0.9700
C3 H3A 0.9700
C2 H2A 0.9700
C2 H2B 0.9700
C13 C14 1.507(3)
C13 H13B 0.9700
C13 H13A 0.9700
C14 C15 1.408(3)
C14 C19 1.411(3)
C15 C16 1.371(4)
C15 H15 0.9300
C16 C17 1.375(4)
C16 H16 0.9300
C17 C18 1.387(3)
C17 H17 0.9300
C18 C19 1.405(3)
C18 H18 0.9300
C19 O20 1.347(2)
C12 C11 1.520(4)
C12 H12B 0.9700
C12 H12A 0.9700
C11 H11A 0.9700
C11 H11B 0.9700
C9 C8 1.526(3)
C9 H9B 0.9700
C9 H9A 0.9700
C8 H8A 0.9700
C8 H8B 0.9700
C21 C22 1.501(3)
C21 H21B 0.9700
C21 H21A 0.9700
C22 C23 1.398(3)
C22 C27 1.412(3)
C27 O28 1.340(2)
C27 C26 1.407(3)
C26 C25 1.385(3)
C26 H26 0.9300
C25 C24 1.393(4)
C25 H25 0.9300
C24 C23 1.377(4)
C24 H24 0.9300
C23 H23 0.9300
C6 C5 1.526(3)
C6 H6A 0.9700
C6 H6B 0.9700
C5 H5B 0.9700
C5 H5A 0.9700
O11 N11 1.181(4)
